data_8107712
loop_
_publ_author_name
'Liu, Zi-Yu'
'Wang, Wen-Shui'
'Jiang, Sheng'
'Zhao, Feng-Lan'
'Meng, Qing-Guo'

_publ_section_title
;
 Crystal structure of (5R,8R,9R,10R,12R,13R,14R,
 17S,17Z)-2-((3-fluoropyridin-4-yl)methylene)-12-hydroxy-4,4,8,10,14-pentamethyl-17-((R)-2,6,6-trimethyltetrahydro-2H-pyran-2-yl)hexadecahydro-3H-cyclopenta[a]phenanthren-3-one,
 C36H52FNO3
;
_journal_issue 6
_journal_name_full 'Zeitschrift f\"ur Kristallographie - New Crystal Structures'
_journal_page_first 1237
_journal_page_last 1239
_journal_paper_doi 10.1515/ncrs-2023-0429
_journal_volume 238
_journal_year 2023
_chemical_absolute_configuration unk
_chemical_formula_moiety 'C36 H52 F N O3'
_chemical_formula_sum 'C36 H52 F N O3'
_chemical_formula_weight 565.78
_space_group_crystal_system orthorhombic
_space_group_IT_number 19
_space_group_name_Hall 'P 2ac 2ab'
_space_group_name_H-M_alt 'P 21 21 21'
_atom_sites_solution_hydrogens geom
_audit_creation_method SHELXL-2017/1
_cell_angle_alpha 90
_cell_angle_beta 90
_cell_angle_gamma 90
_cell_formula_units_Z 4
_cell_length_a 7.8101(5)
_cell_length_b 13.1592(7)
_cell_length_c 30.5721(15)
_cell_measurement_reflns_used 5126
_cell_measurement_temperature 293(2)
_cell_measurement_theta_max 27.4470
_cell_measurement_theta_min 2.5070
_cell_volume 3142.0(3)
_computing_cell_refinement 'CrysAlisPro 1.171.38.43f (Rigaku OD, 2015)'
_computing_data_collection 'CrysAlisPro 1.171.38.43f (Rigaku OD, 2015)'
_computing_data_reduction 'CrysAlisPro 1.171.38.43f (Rigaku OD, 2015)'
_computing_molecular_graphics 'SHELXL-2017/1 (Sheldrick, 2017)'
_computing_structure_refinement 'SHELXL-2017/1 (Sheldrick, 2017)'
_computing_structure_solution 'SHELXL-2017/1 (Sheldrick, 2017)'
_diffrn_ambient_temperature 293(2)
_diffrn_measured_fraction_theta_full 0.999
_diffrn_measured_fraction_theta_max 0.999
_diffrn_measurement_device_type 'SuperNova, Dual, Cu at zero, AtlasS2'
_diffrn_measurement_method 'CCD plate'
_diffrn_radiation_type MoK\a
_diffrn_radiation_wavelength 0.71073
_diffrn_reflns_av_R_equivalents 0.0401
_diffrn_reflns_av_unetI/netI 0.0560
_diffrn_reflns_Laue_measured_fraction_full 0.999
_diffrn_reflns_Laue_measured_fraction_max 0.999
_diffrn_reflns_limit_h_max 9
_diffrn_reflns_limit_h_min -7
_diffrn_reflns_limit_k_max 15
_diffrn_reflns_limit_k_min -13
_diffrn_reflns_limit_l_max 37
_diffrn_reflns_limit_l_min -37
_diffrn_reflns_number 14083
_diffrn_reflns_point_group_measured_fraction_full 0.966
_diffrn_reflns_point_group_measured_fraction_max 0.964
_diffrn_reflns_theta_full 25.242
_diffrn_reflns_theta_max 25.499
_diffrn_reflns_theta_min 2.042
_diffrn_source 'micro-focus sealed X-ray tube'
_exptl_absorpt_coefficient_mu 0.078
_exptl_absorpt_correction_T_max 1.00000
_exptl_absorpt_correction_T_min 0.80405
_exptl_absorpt_correction_type multi-scan
_exptl_absorpt_process_details
;
CrysAlisPro 1.171.38.43f (Rigaku Oxford Diffraction, 2015)
Empirical absorption correction using spherical harmonics,
 implemented in SCALE3 ABSPACK scaling algorithm.
;
_exptl_crystal_colour colourless
_exptl_crystal_density_diffrn 1.196
_exptl_crystal_description block
_exptl_crystal_F_000 1232
_exptl_crystal_size_max 0.140
_exptl_crystal_size_mid 0.130
_exptl_crystal_size_min 0.100
_refine_diff_density_max 0.216
_refine_diff_density_min -0.169
_refine_diff_density_rms 0.039
_refine_ls_abs_structure_details
;
 Flack x determined using 1446 quotients [(I+)-(I-)]/[(I+)+(I-)]
 (Parsons, Flack and Wagner, Acta Cryst. B69 (2013) 249-259).
;
_refine_ls_abs_structure_Flack 0.1(7)
_refine_ls_extinction_coef 0.0028(5)
_refine_ls_extinction_expression Fc^*^=kFc[1+0.001xFc^2^\l^3^/sin(2\q)]^-1/4^
_refine_ls_extinction_method 'SHELXL-2017/1 (Sheldrick 2017)'
_refine_ls_goodness_of_fit_ref 1.033
_refine_ls_hydrogen_treatment constr
_refine_ls_matrix_type full
_refine_ls_number_parameters 380
_refine_ls_number_reflns 5656
_refine_ls_number_restraints 0
_refine_ls_restrained_S_all 1.033
_refine_ls_R_factor_all 0.0650
_refine_ls_R_factor_gt 0.0488
_refine_ls_shift/su_max 0.000
_refine_ls_shift/su_mean 0.000
_refine_ls_structure_factor_coef Fsqd
_refine_ls_weighting_details 'w=1/[\s^2^(Fo^2^)+(0.0382P)^2^+0.6285P] where P=(Fo^2^+2Fc^2^)/3'
_refine_ls_weighting_scheme calc
_refine_ls_wR_factor_gt 0.0958
_refine_ls_wR_factor_ref 0.1048
_reflns_Friedel_coverage 0.692
_reflns_Friedel_fraction_full 0.921
_reflns_Friedel_fraction_max 0.918
_reflns_number_gt 4598
_reflns_number_total 5656
_reflns_threshold_expression 'I > 2\s(I)'
_cod_data_source_file suppl_j_ncrs-2023-0429_suppl_001.cif
_cod_data_source_block zsn2-5
_cod_database_code 8107712
_shelx_shelxl_version_number 2017/1
_shelx_space_group_comment
;
The symmetry employed for this shelxl refinement is uniquely defined
by the following loop, which should always be used as a source of
symmetry information in preference to the above space-group names.
They are only intended as comments.
;
_shelx_estimated_absorpt_t_min 0.989
_shelx_estimated_absorpt_t_max 0.992

loop_
_space_group_symop_operation_xyz
'x, y, z'
'-x+1/2, -y, z+1/2'
'-x, y+1/2, -z+1/2'
'x+1/2, -y+1/2, -z'

loop_
_atom_site_label
_atom_site_type_symbol
_atom_site_fract_x
_atom_site_fract_y
_atom_site_fract_z
_atom_site_U_iso_or_equiv
_atom_site_adp_type
_atom_site_occupancy
_atom_site_site_symmetry_order
_atom_site_calc_flag
_atom_site_refinement_flags_posn
_atom_site_refinement_flags_adp
_atom_site_refinement_flags_occupancy
_atom_site_disorder_assembly
_atom_site_disorder_group
C1 C 0.2736(4) -0.3268(2) 0.60107(10) 0.0250(7) Uani 1 1 d . . . . .
C2 C 0.3357(4) -0.3750(2) 0.64263(10) 0.0273(7) Uani 1 1 d . . . . .
C3 C 0.3896(4) -0.3084(2) 0.68110(9) 0.0248(7) Uani 1 1 d . . . . .
C4 C 0.3414(4) -0.1948(2) 0.67523(9) 0.0248(7) Uani 1 1 d . . . . .
H4 H 0.434761 -0.166349 0.657657 0.030 Uiso 1 1 calc R U . . .
C5 C 0.1788(4) -0.1746(2) 0.64796(9) 0.0230(7) Uani 1 1 d . . . . .
C6 C 0.2154(4) -0.2176(2) 0.60193(9) 0.0268(7) Uani 1 1 d . . . . .
H6A H 0.112144 -0.211619 0.584477 0.032 Uiso 1 1 calc R U . . .
H6B H 0.302740 -0.175984 0.588209 0.032 Uiso 1 1 calc R U . . .
C7 C 0.3467(5) -0.1351(2) 0.71759(10) 0.0361(9) Uani 1 1 d . . . . .
H7A H 0.452246 -0.150402 0.732964 0.043 Uiso 1 1 calc R U . . .
H7B H 0.251940 -0.155955 0.736044 0.043 Uiso 1 1 calc R U . . .
C8 C 0.3359(5) -0.0217(3) 0.70952(10) 0.0382(9) Uani 1 1 d . . . . .
H8A H 0.435606 -0.000437 0.692989 0.046 Uiso 1 1 calc R U . . .
H8B H 0.338266 0.013350 0.737416 0.046 Uiso 1 1 calc R U . . .
C9 C 0.1737(4) 0.0098(2) 0.68452(9) 0.0254(7) Uani 1 1 d . . . . .
C10 C 0.1569(4) -0.0567(2) 0.64259(9) 0.0230(7) Uani 1 1 d . . . . .
H10 H 0.253618 -0.035975 0.624202 0.028 Uiso 1 1 calc R U . . .
C11 C 0.1867(4) 0.1231(2) 0.66841(9) 0.0262(7) Uani 1 1 d . . . . .
C12 C 0.0233(4) 0.1541(2) 0.64317(10) 0.0252(7) Uani 1 1 d . . . . .
H12 H -0.073750 0.142944 0.662913 0.030 Uiso 1 1 calc R U . . .
C13 C -0.0052(5) 0.0868(3) 0.60347(11) 0.0388(9) Uani 1 1 d . . . . .
H13 H 0.084795 0.099753 0.581837 0.047 Uiso 1 1 calc R U . . .
C14 C -0.0025(5) -0.0254(2) 0.61640(12) 0.0357(9) Uani 1 1 d . . . . .
H14A H -0.008457 -0.066389 0.590070 0.043 Uiso 1 1 calc R U . . .
H14B H -0.103623 -0.040044 0.633713 0.043 Uiso 1 1 calc R U . . .
C15 C 0.1902(5) 0.2064(2) 0.70403(11) 0.0399(9) Uani 1 1 d . . . . .
H15A H 0.113487 0.189292 0.727874 0.048 Uiso 1 1 calc R U . . .
H15B H 0.304927 0.214836 0.715601 0.048 Uiso 1 1 calc R U . . .
C16 C 0.1307(5) 0.3032(2) 0.68082(10) 0.0351(8) Uani 1 1 d . . . . .
H16A H 0.227824 0.346907 0.674720 0.042 Uiso 1 1 calc R U . . .
H16B H 0.050710 0.340182 0.699141 0.042 Uiso 1 1 calc R U . . .
C17 C 0.0425(4) 0.2707(2) 0.63743(10) 0.0242(7) Uani 1 1 d . . . . .
H17 H 0.125563 0.281737 0.613869 0.029 Uiso 1 1 calc R U . . .
C18 C -0.1180(4) 0.3348(2) 0.62630(9) 0.0245(7) Uani 1 1 d . . . . .
C19 C -0.0723(5) 0.4475(2) 0.62659(11) 0.0324(8) Uani 1 1 d . . . . .
H19A H -0.063167 0.470455 0.656640 0.039 Uiso 1 1 calc R U . . .
H19B H 0.038606 0.456517 0.612860 0.039 Uiso 1 1 calc R U . . .
C20 C -0.2032(5) 0.5125(2) 0.60289(11) 0.0375(9) Uani 1 1 d . . . . .
H20A H -0.166269 0.582899 0.602909 0.045 Uiso 1 1 calc R U . . .
H20B H -0.312562 0.508568 0.617834 0.045 Uiso 1 1 calc R U . . .
C21 C -0.2227(5) 0.4751(2) 0.55592(11) 0.0342(8) Uani 1 1 d . . . . .
H21A H -0.310335 0.514863 0.541353 0.041 Uiso 1 1 calc R U . . .
H21B H -0.115732 0.485559 0.540416 0.041 Uiso 1 1 calc R U . . .
C22 C -0.2707(4) 0.3631(2) 0.55375(10) 0.0271(8) Uani 1 1 d . . . . .
C23 C -0.2353(5) 0.3204(3) 0.50834(10) 0.0407(9) Uani 1 1 d . . . . .
H23A H -0.116555 0.329633 0.501283 0.061 Uiso 1 1 calc R U . . .
H23B H -0.304662 0.355371 0.487232 0.061 Uiso 1 1 calc R U . . .
H23C H -0.262421 0.249241 0.507876 0.061 Uiso 1 1 calc R U . . .
C24 C 0.0209(5) -0.0033(3) 0.71602(11) 0.0426(10) Uani 1 1 d . . . . .
H24A H 0.017282 -0.072198 0.726335 0.064 Uiso 1 1 calc R U . . .
H24B H -0.083650 0.012140 0.700903 0.064 Uiso 1 1 calc R U . . .
H24C H 0.033974 0.041916 0.740428 0.064 Uiso 1 1 calc R U . . .
C25 C 0.0182(4) -0.2288(2) 0.66558(11) 0.0341(8) Uani 1 1 d . . . . .
H25A H -0.080099 -0.207812 0.649044 0.051 Uiso 1 1 calc R U . . .
H25B H 0.002056 -0.211505 0.695803 0.051 Uiso 1 1 calc R U . . .
H25C H 0.032559 -0.301023 0.662878 0.051 Uiso 1 1 calc R U . . .
C26 C 0.3226(5) -0.3560(3) 0.72356(10) 0.0385(9) Uani 1 1 d . . . . .
H26A H 0.200502 -0.348153 0.724964 0.058 Uiso 1 1 calc R U . . .
H26B H 0.374240 -0.322590 0.748169 0.058 Uiso 1 1 calc R U . . .
H26C H 0.351060 -0.426917 0.724130 0.058 Uiso 1 1 calc R U . . .
C27 C -0.4583(5) 0.3454(3) 0.56552(11) 0.0378(9) Uani 1 1 d . . . . .
H27A H -0.479512 0.273782 0.567913 0.057 Uiso 1 1 calc R U . . .
H27B H -0.530075 0.373634 0.543107 0.057 Uiso 1 1 calc R U . . .
H27C H -0.483262 0.377737 0.592940 0.057 Uiso 1 1 calc R U . . .
C28 C 0.3478(4) 0.1416(2) 0.64014(12) 0.0391(9) Uani 1 1 d . . . . .
H28A H 0.357358 0.212725 0.633615 0.059 Uiso 1 1 calc R U . . .
H28B H 0.338415 0.103850 0.613372 0.059 Uiso 1 1 calc R U . . .
H28C H 0.447548 0.119693 0.655865 0.059 Uiso 1 1 calc R U . . .
C29 C 0.5871(4) -0.3165(3) 0.68134(10) 0.0302(8) Uani 1 1 d . . . . .
H29A H 0.620064 -0.385251 0.687705 0.045 Uiso 1 1 calc R U . . .
H29B H 0.633022 -0.272005 0.703276 0.045 Uiso 1 1 calc R U . . .
H29C H 0.630984 -0.297406 0.653180 0.045 Uiso 1 1 calc R U . . .
C30 C 0.2775(4) -0.3863(2) 0.56560(10) 0.0289(8) Uani 1 1 d . . . . .
H30 H 0.316251 -0.452238 0.570331 0.035 Uiso 1 1 calc R U . . .
C31 C 0.2294(4) -0.3627(2) 0.52022(10) 0.0271(8) Uani 1 1 d . . . . .
C32 C 0.1819(4) -0.4402(2) 0.49228(10) 0.0277(7) Uani 1 1 d . . . . .
C33 C 0.1323(4) -0.4243(3) 0.44958(10) 0.0318(8) Uani 1 1 d . . . . .
H33 H 0.099547 -0.479751 0.432689 0.038 Uiso 1 1 calc R U . . .
C34 C 0.1780(6) -0.2557(3) 0.45767(11) 0.0436(10) Uani 1 1 d . . . . .
H34 H 0.178044 -0.190536 0.445946 0.052 Uiso 1 1 calc R U . . .
C35 C 0.2278(5) -0.2669(3) 0.50075(11) 0.0393(9) Uani 1 1 d . . . . .
H35 H 0.260412 -0.210137 0.516866 0.047 Uiso 1 1 calc R U . . .
C36 C -0.2667(5) 0.3112(3) 0.65699(10) 0.0362(9) Uani 1 1 d . . . . .
H36A H -0.351862 0.363485 0.654524 0.054 Uiso 1 1 calc R U . . .
H36B H -0.225632 0.308380 0.686570 0.054 Uiso 1 1 calc R U . . .
H36C H -0.316076 0.246914 0.649212 0.054 Uiso 1 1 calc R U . . .
F1 F 0.1806(3) -0.53701(13) 0.50769(6) 0.0389(5) Uani 1 1 d . . . . .
N1 N 0.1299(4) -0.3320(2) 0.43173(9) 0.0384(7) Uani 1 1 d . . . . .
O1 O -0.1569(3) 0.30433(14) 0.58156(6) 0.0254(5) Uani 1 1 d . . . . .
O2 O -0.1682(5) 0.10256(19) 0.58389(12) 0.0840(12) Uani 1 1 d . . . . .
H2 H -0.183301 0.163538 0.579934 0.126 Uiso 1 1 calc R U . . .
O3 O 0.3489(3) -0.46721(16) 0.64538(7) 0.0382(6) Uani 1 1 d . . . . .

loop_
_atom_site_aniso_label
_atom_site_aniso_U_11
_atom_site_aniso_U_22
_atom_site_aniso_U_33
_atom_site_aniso_U_23
_atom_site_aniso_U_13
_atom_site_aniso_U_12
C1 0.0206(17) 0.0268(16) 0.0277(16) 0.0038(14) -0.0021(14) -0.0038(14)
C2 0.0202(17) 0.0307(18) 0.0312(17) 0.0075(14) -0.0015(15) -0.0036(15)
C3 0.0218(17) 0.0337(18) 0.0187(15) 0.0070(13) 0.0021(14) 0.0019(15)
C4 0.0227(17) 0.0321(17) 0.0195(14) 0.0029(13) -0.0025(14) -0.0020(15)
C5 0.0191(16) 0.0285(16) 0.0213(14) 0.0063(13) 0.0002(14) -0.0007(14)
C6 0.0297(19) 0.0271(17) 0.0235(15) 0.0031(13) -0.0059(15) -0.0022(15)
C7 0.043(2) 0.044(2) 0.0211(15) -0.0015(15) -0.0090(17) 0.0123(19)
C8 0.049(2) 0.042(2) 0.0229(17) -0.0088(15) -0.0131(18) 0.0091(19)
C9 0.0289(18) 0.0315(17) 0.0157(14) 0.0002(13) -0.0003(15) 0.0022(15)
C10 0.0217(17) 0.0286(16) 0.0186(14) 0.0028(13) -0.0019(14) -0.0035(14)
C11 0.0271(18) 0.0324(17) 0.0190(14) -0.0045(13) -0.0033(14) -0.0036(16)
C12 0.0240(17) 0.0290(17) 0.0225(15) 0.0035(14) -0.0020(15) -0.0039(14)
C13 0.053(2) 0.0288(18) 0.0343(19) 0.0012(15) -0.0252(19) -0.0041(18)
C14 0.041(2) 0.0260(17) 0.040(2) 0.0022(15) -0.0206(18) -0.0037(17)
C15 0.052(2) 0.037(2) 0.0303(17) -0.0103(15) -0.0158(18) 0.0054(19)
C16 0.038(2) 0.0345(19) 0.0327(18) -0.0066(15) -0.0107(17) -0.0018(17)
C17 0.0270(18) 0.0255(16) 0.0201(15) -0.0024(14) 0.0017(14) -0.0038(14)
C18 0.0268(18) 0.0273(16) 0.0193(14) -0.0021(13) -0.0028(14) -0.0042(15)
C19 0.036(2) 0.0299(18) 0.0312(18) -0.0074(15) -0.0020(16) 0.0001(16)
C20 0.041(2) 0.0240(17) 0.048(2) -0.0081(15) -0.0076(19) 0.0043(16)
C21 0.042(2) 0.0267(17) 0.0340(18) 0.0031(14) -0.0017(17) 0.0048(16)
C22 0.036(2) 0.0241(17) 0.0212(15) 0.0001(13) -0.0053(15) 0.0059(15)
C23 0.059(3) 0.0378(19) 0.0249(17) -0.0007(15) -0.0077(18) 0.0146(19)
C24 0.052(2) 0.043(2) 0.0331(19) 0.0117(17) 0.0172(19) 0.0156(19)
C25 0.0252(19) 0.0319(19) 0.045(2) 0.0087(16) 0.0014(17) -0.0003(16)
C26 0.038(2) 0.048(2) 0.0292(17) 0.0162(16) 0.0057(17) 0.0094(19)
C27 0.038(2) 0.037(2) 0.038(2) -0.0044(17) -0.0101(18) 0.0009(17)
C28 0.027(2) 0.0311(18) 0.059(2) -0.0021(17) 0.002(2) -0.0073(16)
C29 0.0267(18) 0.0381(19) 0.0257(16) -0.0032(15) -0.0039(15) 0.0049(16)
C30 0.0291(19) 0.0250(16) 0.0326(17) 0.0038(14) -0.0016(16) -0.0020(15)
C31 0.0270(18) 0.0285(17) 0.0256(16) -0.0014(14) 0.0022(15) 0.0008(15)
C32 0.0261(18) 0.0257(17) 0.0313(16) -0.0008(14) 0.0057(16) 0.0059(15)
C33 0.030(2) 0.0362(19) 0.0295(17) -0.0091(15) -0.0003(16) 0.0045(16)
C34 0.071(3) 0.0295(18) 0.0306(18) 0.0058(15) 0.001(2) -0.001(2)
C35 0.060(3) 0.0308(19) 0.0274(17) -0.0020(15) -0.0001(18) -0.0086(18)
C36 0.034(2) 0.049(2) 0.0256(17) 0.0029(15) 0.0008(16) 0.0020(18)
F1 0.0554(13) 0.0255(10) 0.0359(10) -0.0027(8) 0.0001(10) 0.0043(10)
N1 0.049(2) 0.0371(16) 0.0289(15) -0.0018(14) 0.0011(15) 0.0078(16)
O1 0.0331(13) 0.0227(11) 0.0204(10) -0.0017(8) -0.0052(10) 0.0029(10)
O2 0.110(3) 0.0249(14) 0.117(3) -0.0002(15) -0.098(2) 0.0012(16)
O3 0.0447(15) 0.0286(13) 0.0414(14) 0.0089(10) -0.0148(13) -0.0006(12)

loop_
_atom_type_symbol
_atom_type_description
_atom_type_scat_dispersion_real
_atom_type_scat_dispersion_imag
_atom_type_scat_source
C C 0.0033 0.0016 'International Tables Vol C Tables 4.2.6.8 and 6.1.1.4'
H H 0.0000 0.0000 'International Tables Vol C Tables 4.2.6.8 and 6.1.1.4'
F F 0.0171 0.0103 'International Tables Vol C Tables 4.2.6.8 and 6.1.1.4'
N N 0.0061 0.0033 'International Tables Vol C Tables 4.2.6.8 and 6.1.1.4'
O O 0.0106 0.0060 'International Tables Vol C Tables 4.2.6.8 and 6.1.1.4'

loop_
_geom_angle_atom_site_label_1
_geom_angle_atom_site_label_2
_geom_angle_atom_site_label_3
_geom_angle
_geom_angle_site_symmetry_1
_geom_angle_site_symmetry_3
C30 C1 C2 115.5(3) . .
C30 C1 C6 125.4(3) . .
C2 C1 C6 119.1(3) . .
O3 C2 C1 120.4(3) . .
O3 C2 C3 119.6(3) . .
C1 C2 C3 119.9(3) . .
C2 C3 C26 108.9(3) . .
C2 C3 C29 103.8(3) . .
C26 C3 C29 108.0(3) . .
C2 C3 C4 113.4(2) . .
C26 C3 C4 114.1(3) . .
C29 C3 C4 108.0(3) . .
C7 C4 C5 113.3(3) . .
C7 C4 C3 113.2(2) . .
C5 C4 C3 115.4(3) . .
C7 C4 H4 104.5 . .
C5 C4 H4 104.5 . .
C3 C4 H4 104.5 . .
C25 C5 C4 113.7(2) . .
C25 C5 C6 107.5(3) . .
C4 C5 C6 106.1(2) . .
C25 C5 C10 114.0(3) . .
C4 C5 C10 108.4(2) . .
C6 C5 C10 106.7(2) . .
C1 C6 C5 114.9(2) . .
C1 C6 H6A 108.5 . .
C5 C6 H6A 108.5 . .
C1 C6 H6B 108.5 . .
C5 C6 H6B 108.5 . .
H6A C6 H6B 107.5 . .
C4 C7 C8 111.7(3) . .
C4 C7 H7A 109.3 . .
C8 C7 H7A 109.3 . .
C4 C7 H7B 109.3 . .
C8 C7 H7B 109.3 . .
H7A C7 H7B 107.9 . .
C7 C8 C9 113.1(3) . .
C7 C8 H8A 108.9 . .
C9 C8 H8A 108.9 . .
C7 C8 H8B 108.9 . .
C9 C8 H8B 108.9 . .
H8A C8 H8B 107.8 . .
C8 C9 C24 107.3(3) . .
C8 C9 C10 109.1(3) . .
C24 C9 C10 112.7(3) . .
C8 C9 C11 111.0(3) . .
C24 C9 C11 110.6(3) . .
C10 C9 C11 106.3(2) . .
C14 C10 C9 110.3(3) . .
C14 C10 C5 114.0(2) . .
C9 C10 C5 117.4(2) . .
C14 C10 H10 104.5 . .
C9 C10 H10 104.5 . .
C5 C10 H10 104.5 . .
C28 C11 C15 105.6(3) . .
C28 C11 C12 110.6(2) . .
C15 C11 C12 100.3(3) . .
C28 C11 C9 112.2(3) . .
C15 C11 C9 116.9(2) . .
C12 C11 C9 110.6(3) . .
C13 C12 C11 111.5(3) . .
C13 C12 C17 120.0(3) . .
C11 C12 C17 103.7(2) . .
C13 C12 H12 107.0 . .
C11 C12 H12 107.0 . .
C17 C12 H12 107.0 . .
O2 C13 C12 112.5(3) . .
O2 C13 C14 105.2(3) . .
C12 C13 C14 110.7(3) . .
O2 C13 H13 109.4 . .
C12 C13 H13 109.4 . .
C14 C13 H13 109.4 . .
C13 C14 C10 113.9(3) . .
C13 C14 H14A 108.8 . .
C10 C14 H14A 108.8 . .
C13 C14 H14B 108.8 . .
C10 C14 H14B 108.8 . .
H14A C14 H14B 107.7 . .
C16 C15 C11 105.0(2) . .
C16 C15 H15A 110.8 . .
C11 C15 H15A 110.8 . .
C16 C15 H15B 110.8 . .
C11 C15 H15B 110.8 . .
H15A C15 H15B 108.8 . .
C15 C16 C17 107.5(3) . .
C15 C16 H16A 110.2 . .
C17 C16 H16A 110.2 . .
C15 C16 H16B 110.2 . .
C17 C16 H16B 110.2 . .
H16A C16 H16B 108.5 . .
C18 C17 C12 119.0(3) . .
C18 C17 C16 113.3(2) . .
C12 C17 C16 102.6(2) . .
C18 C17 H17 107.1 . .
C12 C17 H17 107.1 . .
C16 C17 H17 107.1 . .
O1 C18 C19 108.8(2) . .
O1 C18 C36 111.2(2) . .
C19 C18 C36 111.9(3) . .
O1 C18 C17 103.0(2) . .
C19 C18 C17 109.8(3) . .
C36 C18 C17 111.7(2) . .
C20 C19 C18 112.8(3) . .
C20 C19 H19A 109.0 . .
C18 C19 H19A 109.0 . .
C20 C19 H19B 109.0 . .
C18 C19 H19B 109.0 . .
H19A C19 H19B 107.8 . .
C19 C20 C21 109.5(3) . .
C19 C20 H20A 109.8 . .
C21 C20 H20A 109.8 . .
C19 C20 H20B 109.8 . .
C21 C20 H20B 109.8 . .
H20A C20 H20B 108.2 . .
C22 C21 C20 112.2(3) . .
C22 C21 H21A 109.2 . .
C20 C21 H21A 109.2 . .
C22 C21 H21B 109.2 . .
C20 C21 H21B 109.2 . .
H21A C21 H21B 107.9 . .
O1 C22 C21 109.8(3) . .
O1 C22 C23 103.1(2) . .
C21 C22 C23 110.6(3) . .
O1 C22 C27 111.6(3) . .
C21 C22 C27 112.0(3) . .
C23 C22 C27 109.4(3) . .
C22 C23 H23A 109.5 . .
C22 C23 H23B 109.5 . .
H23A C23 H23B 109.5 . .
C22 C23 H23C 109.5 . .
H23A C23 H23C 109.5 . .
H23B C23 H23C 109.5 . .
C9 C24 H24A 109.5 . .
C9 C24 H24B 109.5 . .
H24A C24 H24B 109.5 . .
C9 C24 H24C 109.5 . .
H24A C24 H24C 109.5 . .
H24B C24 H24C 109.5 . .
C5 C25 H25A 109.5 . .
C5 C25 H25B 109.5 . .
H25A C25 H25B 109.5 . .
C5 C25 H25C 109.5 . .
H25A C25 H25C 109.5 . .
H25B C25 H25C 109.5 . .
C3 C26 H26A 109.5 . .
C3 C26 H26B 109.5 . .
H26A C26 H26B 109.5 . .
C3 C26 H26C 109.5 . .
H26A C26 H26C 109.5 . .
H26B C26 H26C 109.5 . .
C22 C27 H27A 109.5 . .
C22 C27 H27B 109.5 . .
H27A C27 H27B 109.5 . .
C22 C27 H27C 109.5 . .
H27A C27 H27C 109.5 . .
H27B C27 H27C 109.5 . .
C11 C28 H28A 109.5 . .
C11 C28 H28B 109.5 . .
H28A C28 H28B 109.5 . .
C11 C28 H28C 109.5 . .
H28A C28 H28C 109.5 . .
H28B C28 H28C 109.5 . .
C3 C29 H29A 109.5 . .
C3 C29 H29B 109.5 . .
H29A C29 H29B 109.5 . .
C3 C29 H29C 109.5 . .
H29A C29 H29C 109.5 . .
H29B C29 H29C 109.5 . .
C1 C30 C31 129.4(3) . .
C1 C30 H30 115.3 . .
C31 C30 H30 115.3 . .
C32 C31 C35 113.7(3) . .
C32 C31 C30 119.7(3) . .
C35 C31 C30 126.6(3) . .
F1 C32 C33 118.0(3) . .
F1 C32 C31 118.7(3) . .
C33 C32 C31 123.3(3) . .
N1 C33 C32 122.1(3) . .
N1 C33 H33 119.0 . .
C32 C33 H33 119.0 . .
N1 C34 C35 124.6(3) . .
N1 C34 H34 117.7 . .
C35 C34 H34 117.7 . .
C34 C35 C31 120.4(3) . .
C34 C35 H35 119.8 . .
C31 C35 H35 119.8 . .
C18 C36 H36A 109.5 . .
C18 C36 H36B 109.5 . .
H36A C36 H36B 109.5 . .
C18 C36 H36C 109.5 . .
H36A C36 H36C 109.5 . .
H36B C36 H36C 109.5 . .
C33 N1 C34 116.0(3) . .
C22 O1 C18 122.0(2) . .
C13 O2 H2 109.5 . .

loop_
_geom_bond_atom_site_label_1
_geom_bond_atom_site_label_2
_geom_bond_distance
_geom_bond_site_symmetry_2
C1 C30 1.338(4) .
C1 C2 1.501(4) .
C1 C6 1.508(4) .
C2 O3 1.221(4) .
C2 C3 1.526(4) .
C3 C26 1.533(4) .
C3 C29 1.546(4) .
C3 C4 1.552(4) .
C4 C7 1.515(4) .
C4 C5 1.542(4) .
C4 H4 0.9800 .
C5 C25 1.540(4) .
C5 C6 1.543(4) .
C5 C10 1.570(4) .
C6 H6A 0.9700 .
C6 H6B 0.9700 .
C7 C8 1.515(5) .
C7 H7A 0.9700 .
C7 H7B 0.9700 .
C8 C9 1.537(5) .
C8 H8A 0.9700 .
C8 H8B 0.9700 .
C9 C24 1.543(5) .
C9 C10 1.557(4) .
C9 C11 1.573(4) .
C10 C14 1.537(4) .
C10 H10 0.9800 .
C11 C28 1.545(5) .
C11 C15 1.545(4) .
C11 C12 1.546(4) .
C12 C13 1.519(4) .
C12 C17 1.552(4) .
C12 H12 0.9800 .
C13 O2 1.422(4) .
C13 C14 1.528(4) .
C13 H13 0.9800 .
C14 H14A 0.9700 .
C14 H14B 0.9700 .
C15 C16 1.530(5) .
C15 H15A 0.9700 .
C15 H15B 0.9700 .
C16 C17 1.555(4) .
C16 H16A 0.9700 .
C16 H16B 0.9700 .
C17 C18 1.549(4) .
C17 H17 0.9800 .
C18 O1 1.458(3) .
C18 C19 1.524(4) .
C18 C36 1.525(4) .
C19 C20 1.517(5) .
C19 H19A 0.9700 .
C19 H19B 0.9700 .
C20 C21 1.526(5) .
C20 H20A 0.9700 .
C20 H20B 0.9700 .
C21 C22 1.522(4) .
C21 H21A 0.9700 .
C21 H21B 0.9700 .
C22 O1 1.453(4) .
C22 C23 1.523(4) .
C22 C27 1.527(5) .
C23 H23A 0.9600 .
C23 H23B 0.9600 .
C23 H23C 0.9600 .
C24 H24A 0.9600 .
C24 H24B 0.9600 .
C24 H24C 0.9600 .
C25 H25A 0.9600 .
C25 H25B 0.9600 .
C25 H25C 0.9600 .
C26 H26A 0.9600 .
C26 H26B 0.9600 .
C26 H26C 0.9600 .
C27 H27A 0.9600 .
C27 H27B 0.9600 .
C27 H27C 0.9600 .
C28 H28A 0.9600 .
C28 H28B 0.9600 .
C28 H28C 0.9600 .
C29 H29A 0.9600 .
C29 H29B 0.9600 .
C29 H29C 0.9600 .
C30 C31 1.471(4) .
C30 H30 0.9300 .
C31 C32 1.381(4) .
C31 C35 1.394(4) .
C32 F1 1.359(3) .
C32 C33 1.378(4) .
C33 N1 1.332(4) .
C33 H33 0.9300 .
C34 N1 1.333(4) .
C34 C35 1.381(5) .
C34 H34 0.9300 .
C35 H35 0.9300 .
C36 H36A 0.9600 .
C36 H36B 0.9600 .
C36 H36C 0.9600 .
O2 H2 0.8200 .

loop_
_geom_hbond_atom_site_label_D
_geom_hbond_atom_site_label_H
_geom_hbond_atom_site_label_A
_geom_hbond_distance_DH
_geom_hbond_distance_HA
_geom_hbond_distance_DA
_geom_hbond_angle_DHA
_geom_hbond_site_symmetry_A
_geom_hbond_publ_flag
O2 H2 O1 0.82 1.86 2.658(3) 162.3 . yes
C33 H33 O2 0.93 2.48 2.996(4) 115.0 4_546 yes
C21 H21B F1 0.97 2.54 3.482(4) 163.9 1_565 yes

loop_
_geom_torsion_atom_site_label_1
_geom_torsion_atom_site_label_2
_geom_torsion_atom_site_label_3
_geom_torsion_atom_site_label_4
_geom_torsion
_geom_torsion_site_symmetry_1
_geom_torsion_site_symmetry_2
_geom_torsion_site_symmetry_3
_geom_torsion_site_symmetry_4
C30 C1 C2 O3 -16.5(5) . . . .
C6 C1 C2 O3 164.4(3) . . . .
C30 C1 C2 C3 161.0(3) . . . .
C6 C1 C2 C3 -18.1(4) . . . .
O3 C2 C3 C26 -43.6(4) . . . .
C1 C2 C3 C26 138.8(3) . . . .
O3 C2 C3 C29 71.2(4) . . . .
C1 C2 C3 C29 -106.3(3) . . . .
O3 C2 C3 C4 -171.8(3) . . . .
C1 C2 C3 C4 10.7(4) . . . .
C2 C3 C4 C7 163.2(3) . . . .
C26 C3 C4 C7 37.7(4) . . . .
C29 C3 C4 C7 -82.3(3) . . . .
C2 C3 C4 C5 30.5(4) . . . .
C26 C3 C4 C5 -95.0(3) . . . .
C29 C3 C4 C5 145.0(3) . . . .
C7 C4 C5 C25 -76.6(4) . . . .
C3 C4 C5 C25 56.1(3) . . . .
C7 C4 C5 C6 165.6(3) . . . .
C3 C4 C5 C6 -61.7(3) . . . .
C7 C4 C5 C10 51.3(3) . . . .
C3 C4 C5 C10 -176.0(2) . . . .
C30 C1 C6 C5 164.9(3) . . . .
C2 C1 C6 C5 -16.1(4) . . . .
C25 C5 C6 C1 -68.6(3) . . . .
C4 C5 C6 C1 53.4(3) . . . .
C10 C5 C6 C1 168.9(3) . . . .
C5 C4 C7 C8 -58.2(4) . . . .
C3 C4 C7 C8 168.1(3) . . . .
C4 C7 C8 C9 58.0(4) . . . .
C7 C8 C9 C24 71.0(3) . . . .
C7 C8 C9 C10 -51.3(4) . . . .
C7 C8 C9 C11 -168.1(3) . . . .
C8 C9 C10 C14 -178.9(3) . . . .
C24 C9 C10 C14 62.1(3) . . . .
C11 C9 C10 C14 -59.2(3) . . . .
C8 C9 C10 C5 48.2(4) . . . .
C24 C9 C10 C5 -70.8(4) . . . .
C11 C9 C10 C5 167.9(3) . . . .
C25 C5 C10 C14 -51.5(4) . . . .
C4 C5 C10 C14 -179.3(3) . . . .
C6 C5 C10 C14 66.9(3) . . . .
C25 C5 C10 C9 79.6(3) . . . .
C4 C5 C10 C9 -48.1(4) . . . .
C6 C5 C10 C9 -162.0(3) . . . .
C8 C9 C11 C28 55.9(3) . . . .
C24 C9 C11 C28 174.8(3) . . . .
C10 C9 C11 C28 -62.6(3) . . . .
C8 C9 C11 C15 -66.2(4) . . . .
C24 C9 C11 C15 52.7(4) . . . .
C10 C9 C11 C15 175.3(3) . . . .
C8 C9 C11 C12 179.8(2) . . . .
C24 C9 C11 C12 -61.3(3) . . . .
C10 C9 C11 C12 61.4(3) . . . .
C28 C11 C12 C13 65.3(3) . . . .
C15 C11 C12 C13 176.3(3) . . . .
C9 C11 C12 C13 -59.6(3) . . . .
C28 C11 C12 C17 -65.2(3) . . . .
C15 C11 C12 C17 45.8(3) . . . .
C9 C11 C12 C17 169.9(2) . . . .
C11 C12 C13 O2 170.3(3) . . . .
C17 C12 C13 O2 -68.2(4) . . . .
C11 C12 C13 C14 52.9(4) . . . .
C17 C12 C13 C14 174.4(3) . . . .
O2 C13 C14 C10 -174.1(3) . . . .
C12 C13 C14 C10 -52.3(4) . . . .
C9 C10 C14 C13 56.9(4) . . . .
C5 C10 C14 C13 -168.6(3) . . . .
C28 C11 C15 C16 76.8(4) . . . .
C12 C11 C15 C16 -38.1(4) . . . .
C9 C11 C15 C16 -157.7(3) . . . .
C11 C15 C16 C17 16.8(4) . . . .
C13 C12 C17 C18 73.2(4) . . . .
C11 C12 C17 C18 -161.6(2) . . . .
C13 C12 C17 C16 -160.8(3) . . . .
C11 C12 C17 C16 -35.6(3) . . . .
C15 C16 C17 C18 141.1(3) . . . .
C15 C16 C17 C12 11.5(4) . . . .
C12 C17 C18 O1 -69.7(3) . . . .
C16 C17 C18 O1 169.6(2) . . . .
C12 C17 C18 C19 174.6(3) . . . .
C16 C17 C18 C19 53.8(3) . . . .
C12 C17 C18 C36 49.8(4) . . . .
C16 C17 C18 C36 -71.0(3) . . . .
O1 C18 C19 C20 50.2(4) . . . .
C36 C18 C19 C20 -73.1(3) . . . .
C17 C18 C19 C20 162.3(3) . . . .
C18 C19 C20 C21 -57.1(4) . . . .
C19 C20 C21 C22 56.2(4) . . . .
C20 C21 C22 O1 -49.3(4) . . . .
C20 C21 C22 C23 -162.4(3) . . . .
C20 C21 C22 C27 75.3(4) . . . .
C2 C1 C30 C31 -178.8(3) . . . .
C6 C1 C30 C31 0.3(6) . . . .
C1 C30 C31 C32 -156.0(3) . . . .
C1 C30 C31 C35 25.0(6) . . . .
C35 C31 C32 F1 179.3(3) . . . .
C30 C31 C32 F1 0.1(5) . . . .
C35 C31 C32 C33 -2.0(5) . . . .
C30 C31 C32 C33 178.8(3) . . . .
F1 C32 C33 N1 -179.9(3) . . . .
C31 C32 C33 N1 1.4(5) . . . .
N1 C34 C35 C31 -0.4(6) . . . .
C32 C31 C35 C34 1.4(5) . . . .
C30 C31 C35 C34 -179.4(4) . . . .
C32 C33 N1 C34 -0.1(5) . . . .
C35 C34 N1 C33 -0.4(6) . . . .
C21 C22 O1 C18 47.5(4) . . . .
C23 C22 O1 C18 165.4(3) . . . .
C27 C22 O1 C18 -77.2(3) . . . .
C19 C18 O1 C22 -47.5(4) . . . .
C36 C18 O1 C22 76.1(3) . . . .
C17 C18 O1 C22 -164.0(2) . . . .
